data_1548504
loop_
_publ_author_name
'Lin Rong Er'

_publ_section_title
;
 Gold rectangle, silver rings and helices - A study of self-assembly and
 molecular recognition of metallo-supramolecules
;
_journal_name_full 'Ph.D Thesis - NATIONAL UNIVERSITY OF SINGAPORE'
_journal_page_first 1
_journal_year 2005
_chemical_formula_sum 'C40 H31 Ag Cl N O4 P2'
_chemical_formula_weight 794.92
_space_group_IT_number 19
_symmetry_cell_setting orthorhombic
_symmetry_space_group_name_Hall 'P 2ac 2ab'
_symmetry_space_group_name_H-M 'P 21 21 21'
_atom_sites_solution_hydrogens geom
_atom_sites_solution_primary direct
_atom_sites_solution_secondary difmap
_cell_angle_alpha 90.00
_cell_angle_beta 90.00
_cell_angle_gamma 90.00
_cell_formula_units_Z 4
_cell_length_a 9.7009(6)
_cell_length_b 14.5954(10)
_cell_length_c 24.0063(16)
_cell_measurement_reflns_used 6952
_cell_measurement_temperature 223(2)
_cell_measurement_theta_max 25.20
_cell_measurement_theta_min 2.20
_cell_volume 3399.0(4)
_computing_cell_refinement 'Bruker SMART'
_computing_data_collection 'Bruker SMART'
_computing_data_reduction 'Bruker SHELXTL'
_computing_molecular_graphics 'Bruker SHELXTL'
_computing_publication_material 'Bruker SHELXTL'
_computing_structure_refinement 'SHELXL-97 (Sheldrick, 1997)'
_computing_structure_solution 'SHELXS-97 (Sheldrick, 1990)'
_diffrn_ambient_temperature 223(2)
_diffrn_measured_fraction_theta_full 1.000
_diffrn_measured_fraction_theta_max 1.000
_diffrn_measurement_device_type 'CCD area detector'
_diffrn_measurement_method 'phi and omega scans'
_diffrn_radiation_monochromator graphite
_diffrn_radiation_source 'fine-focus sealed tube'
_diffrn_radiation_type MoK\a
_diffrn_radiation_wavelength 0.71073
_diffrn_reflns_av_R_equivalents 0.0432
_diffrn_reflns_av_sigmaI/netI 0.0590
_diffrn_reflns_limit_h_max 12
_diffrn_reflns_limit_h_min -11
_diffrn_reflns_limit_k_max 18
_diffrn_reflns_limit_k_min -18
_diffrn_reflns_limit_l_max 28
_diffrn_reflns_limit_l_min -31
_diffrn_reflns_number 23875
_diffrn_reflns_theta_full 27.50
_diffrn_reflns_theta_max 27.50
_diffrn_reflns_theta_min 1.63
_exptl_absorpt_coefficient_mu 0.810
_exptl_absorpt_correction_T_max 0.9233
_exptl_absorpt_correction_T_min 0.8547
_exptl_absorpt_correction_type 'Sadabs, (Sheldrick 2001)'
_exptl_crystal_colour YELLOW
_exptl_crystal_density_diffrn 1.553
_exptl_crystal_density_method 'not measured'
_exptl_crystal_description BLOCK
_exptl_crystal_F_000 1616
_exptl_crystal_size_max 0.20
_exptl_crystal_size_mid 0.18
_exptl_crystal_size_min 0.10
_refine_diff_density_max 3.699
_refine_diff_density_min -0.409
_refine_diff_density_rms 0.182
_refine_ls_abs_structure_details 'Flack H D (1983), Acta Cryst. A39, 876-881'
_refine_ls_abs_structure_Flack 0.10(4)
_refine_ls_extinction_method none
_refine_ls_goodness_of_fit_ref 1.054
_refine_ls_hydrogen_treatment mixed
_refine_ls_matrix_type full
_refine_ls_number_parameters 433
_refine_ls_number_reflns 7791
_refine_ls_number_restraints 0
_refine_ls_restrained_S_all 1.054
_refine_ls_R_factor_all 0.0772
_refine_ls_R_factor_gt 0.0708
_refine_ls_shift/su_max 0.010
_refine_ls_shift/su_mean 0.000
_refine_ls_structure_factor_coef Fsqd
_refine_ls_weighting_details 'calc w=1/[\s^2^(Fo^2^)+(0.1301P)^2^+3.0998P] where P=(Fo^2^+2Fc^2^)/3'
_refine_ls_weighting_scheme calc
_refine_ls_wR_factor_gt 0.1853
_refine_ls_wR_factor_ref 0.1920
_reflns_number_gt 6997
_reflns_number_total 7791
_reflns_threshold_expression >2sigma(I)
_cod_data_source_file complex2a.cif
_cod_data_source_block 2181
_cod_depositor_comments
;
The following automatic conversions were performed:

'_symmetry_cell_setting' value 'Orthorhombic' changed to
'orthorhombic' according to the built-in table from CIF Core
dictionary named 'cif_core.dic' version 2.4.1 from 2010-06-29.

Automatic conversion script
Id: cif_fix_values 5376 2017-05-30 11:51:03Z andrius 

2019-06-10
Z value and formula fixed to values more according to usual
chemical conventions.                 miguel
;
_cod_original_formula_sum 'C80 H62 Ag2 Cl2 N2 O8 P4'
_cod_original_formula_weight 1589.84
_cod_original_formula_units_Z 2
_cod_original_sg_symbol_H-M P2(1)2(1)2(1)
_cod_database_code 1548504

loop_
_symmetry_equiv_pos_as_xyz
'x, y, z'
'-x+1/2, -y, z+1/2'
'-x, y+1/2, -z+1/2'
'x+1/2, -y+1/2, -z'

loop_
_atom_site_label
_atom_site_type_symbol
_atom_site_fract_x
_atom_site_fract_y
_atom_site_fract_z
_atom_site_U_iso_or_equiv
_atom_site_adp_type
_atom_site_occupancy
_atom_site_symmetry_multiplicity
_atom_site_calc_flag
_atom_site_refinement_flags
_atom_site_disorder_assembly
_atom_site_disorder_group
Ag1 Ag 0.12805(5) 0.52412(3) 0.033662(18) 0.03874(15) Uani 1 1 d . . .
P1 P 0.07773(14) 0.61319(10) 0.12003(6) 0.0288(3) Uani 1 1 d . . .
P2 P 0.21417(13) 0.52211(10) -0.06464(5) 0.0261(3) Uani 1 1 d . . .
N1 N -0.0836(8) 0.4449(6) 0.0163(3) 0.063(2) Uani 1 1 d . . .
C1 C -0.0134(5) 0.7241(4) 0.1135(2) 0.0262(10) Uani 1 1 d . . .
C2 C -0.1096(5) 0.7597(4) 0.1534(2) 0.0265(10) Uani 1 1 d . . .
C3 C -0.1298(7) 0.7196(4) 0.2067(2) 0.0352(12) Uani 1 1 d . . .
H3 H -0.0859 0.6639 0.2149 0.042 Uiso 1 1 calc R . .
C4 C -0.2102(6) 0.7591(5) 0.2461(3) 0.0375(13) Uani 1 1 d . . .
H4 H -0.2217 0.7299 0.2807 0.045 Uiso 1 1 calc R . .
C5 C -0.2774(6) 0.8438(5) 0.2358(2) 0.0358(12) Uani 1 1 d . . .
H5 H -0.3304 0.8720 0.2637 0.043 Uiso 1 1 calc R . .
C6 C -0.2639(6) 0.8833(5) 0.1852(2) 0.0344(12) Uani 1 1 d . . .
H6 H -0.3082 0.9395 0.1785 0.041 Uiso 1 1 calc R . .
C7 C -0.1848(5) 0.8426(4) 0.1417(2) 0.0272(10) Uani 1 1 d . . .
C8 C -0.1726(5) 0.8851(4) 0.0885(2) 0.0244(10) Uiso 1 1 d . . .
C9 C -0.0655(5) 0.8558(4) 0.0529(2) 0.0248(9) Uiso 1 1 d . . .
C10 C -0.0284(6) 0.9098(4) 0.0045(3) 0.0344(12) Uani 1 1 d . . .
H10 H -0.0804 0.9621 -0.0043 0.041 Uiso 1 1 calc R . .
C11 C 0.0784(7) 0.8866(5) -0.0280(3) 0.0419(14) Uani 1 1 d . . .
H11 H 0.0984 0.9218 -0.0598 0.050 Uiso 1 1 calc R . .
C12 C 0.1600(6) 0.8111(5) -0.0153(3) 0.0395(14) Uani 1 1 d . . .
H12 H 0.2368 0.7973 -0.0376 0.047 Uiso 1 1 calc R . .
C13 C 0.1299(6) 0.7568(4) 0.0294(2) 0.0327(11) Uani 1 1 d . . .
H13 H 0.1851 0.7054 0.0368 0.039 Uiso 1 1 calc R . .
C14 C 0.0155(5) 0.7771(3) 0.0650(2) 0.0258(10) Uani 1 1 d . . .
C15 C -0.1788(9) 0.4153(6) -0.0025(3) 0.0525(18) Uani 1 1 d . . .
C16 C -0.3070(8) 0.3758(7) -0.0237(4) 0.060(2) Uani 1 1 d . . .
H16A H -0.3838 0.3970 -0.0013 0.090 Uiso 1 1 calc R . .
H16B H -0.3018 0.3095 -0.0219 0.090 Uiso 1 1 calc R . .
H16C H -0.3203 0.3946 -0.0621 0.090 Uiso 1 1 calc R . .
C1A C -0.0326(6) 0.5373(4) 0.1596(2) 0.0318(11) Uani 1 1 d . . .
C2A C 0.0146(7) 0.4894(5) 0.2055(3) 0.0426(14) Uani 1 1 d . . .
H2A H 0.1064 0.4963 0.2173 0.051 Uiso 1 1 calc R . .
C3A C -0.0747(9) 0.4305(6) 0.2343(4) 0.058(2) Uani 1 1 d . . .
H3A H -0.0434 0.3988 0.2660 0.069 Uiso 1 1 calc R . .
C4A C -0.2073(10) 0.4193(6) 0.2163(4) 0.060(2) Uani 1 1 d . . .
H4A H -0.2680 0.3817 0.2365 0.072 Uiso 1 1 calc R . .
C5A C -0.2519(8) 0.4620(6) 0.1695(4) 0.060(2) Uani 1 1 d . . .
H5A H -0.3421 0.4515 0.1566 0.072 Uiso 1 1 calc R . .
C6A C -0.1653(7) 0.5213(6) 0.1402(3) 0.0456(14) Uani 1 1 d . . .
H6A H -0.1966 0.5503 0.1076 0.055 Uiso 1 1 calc R . .
C1B C 0.2230(6) 0.6361(4) 0.1647(3) 0.0327(12) Uani 1 1 d . . .
C2B C 0.2149(8) 0.6779(7) 0.2156(4) 0.066(3) Uani 1 1 d . . .
H2B H 0.1291 0.7005 0.2276 0.079 Uiso 1 1 calc R . .
C3B C 0.3276(8) 0.6882(6) 0.2499(4) 0.058(2) Uani 1 1 d . . .
H3B H 0.3161 0.7112 0.2862 0.069 Uiso 1 1 calc R . .
C4B C 0.4542(9) 0.6654(9) 0.2315(4) 0.079(3) Uani 1 1 d . . .
H4B H 0.5336 0.6773 0.2527 0.095 Uiso 1 1 calc R . .
C5B C 0.4612(11) 0.6259(16) 0.1828(7) 0.155(9) Uani 1 1 d . . .
H5B H 0.5479 0.6053 0.1706 0.186 Uiso 1 1 calc R . .
C6B C 0.3502(9) 0.6125(11) 0.1483(5) 0.099(5) Uani 1 1 d . . .
H6B H 0.3635 0.5865 0.1129 0.119 Uiso 1 1 calc R . .
C1C C 0.2940(7) 0.4202(4) -0.0919(3) 0.0374(13) Uani 1 1 d . . .
C2C C 0.2471(15) 0.3349(6) -0.0758(5) 0.084(4) Uani 1 1 d . . .
H2C H 0.1702 0.3291 -0.0522 0.101 Uiso 1 1 calc R . .
C3C C 0.3180(18) 0.2557(7) -0.0956(5) 0.104(5) Uani 1 1 d . . .
H3C H 0.2858 0.1973 -0.0855 0.124 Uiso 1 1 calc R . .
C4C C 0.4311(13) 0.2629(7) -0.1289(4) 0.083(4) Uani 1 1 d . . .
H4C H 0.4804 0.2104 -0.1397 0.100 Uiso 1 1 calc R . .
C5C C 0.4706(10) 0.3465(7) -0.1459(5) 0.070(3) Uani 1 1 d . . .
H5C H 0.5455 0.3513 -0.1706 0.084 Uiso 1 1 calc R . .
C6C C 0.4060(7) 0.4255(6) -0.1286(4) 0.0512(18) Uani 1 1 d . . .
H6C H 0.4369 0.4828 -0.1414 0.061 Uiso 1 1 calc R . .
C1D C 0.0502(5) 0.5310(5) -0.1004(2) 0.0323(11) Uani 1 1 d . . .
C2D C -0.0203(7) 0.6132(6) -0.0964(3) 0.0506(17) Uani 1 1 d . . .
H2D H 0.0214 0.6643 -0.0795 0.061 Uiso 1 1 calc R . .
C3D C -0.1546(8) 0.6195(9) -0.1178(4) 0.074(3) Uani 1 1 d . . .
H3D H -0.2036 0.6749 -0.1146 0.089 Uiso 1 1 calc R . .
C4D C -0.2140(8) 0.5470(11) -0.1428(3) 0.081(4) Uani 1 1 d . . .
H4D H -0.3035 0.5525 -0.1574 0.097 Uiso 1 1 calc R . .
C5D C -0.1476(8) 0.4675(9) -0.1470(4) 0.072(3) Uani 1 1 d . . .
H5D H -0.1911 0.4171 -0.1640 0.086 Uiso 1 1 calc R . .
C6D C -0.0136(8) 0.4586(6) -0.1265(3) 0.0512(18) Uani 1 1 d . . .
H6D H 0.0334 0.4026 -0.1306 0.061 Uiso 1 1 calc R . .
Cl1 Cl 0.3738(3) 0.34837(16) 0.09327(8) 0.0655(5) Uani 1 1 d . . .
O1 O 0.2400(10) 0.3776(8) 0.0834(8) 0.159(6) Uani 1 1 d . . .
O2 O 0.4677(10) 0.4153(7) 0.0823(5) 0.113(3) Uani 1 1 d . . .
O3 O 0.382(2) 0.2916(11) 0.1348(6) 0.202(9) Uani 1 1 d . . .
O4 O 0.4228(13) 0.2764(10) 0.0528(6) 0.152(5) Uani 1 1 d . . .

loop_
_atom_site_aniso_label
_atom_site_aniso_U_11
_atom_site_aniso_U_22
_atom_site_aniso_U_33
_atom_site_aniso_U_23
_atom_site_aniso_U_13
_atom_site_aniso_U_12
Ag1 0.0445(3) 0.0403(2) 0.0314(2) -0.00247(19) 0.00458(18) -0.0021(2)
P1 0.0296(6) 0.0295(7) 0.0274(6) -0.0003(5) -0.0021(5) 0.0043(5)
P2 0.0250(6) 0.0272(6) 0.0260(6) 0.0001(5) -0.0001(5) -0.0046(5)
N1 0.067(4) 0.083(5) 0.040(3) -0.004(3) 0.008(3) -0.033(4)
C1 0.024(2) 0.029(3) 0.025(2) -0.0019(19) -0.0035(19) 0.0017(19)
C2 0.022(2) 0.031(2) 0.026(2) -0.001(2) -0.0042(19) 0.0022(19)
C3 0.036(3) 0.037(3) 0.033(3) 0.007(2) -0.002(2) 0.009(3)
C4 0.036(3) 0.048(3) 0.028(3) 0.009(3) 0.003(2) 0.011(3)
C5 0.034(3) 0.046(3) 0.028(3) -0.002(2) 0.003(2) 0.009(3)
C6 0.030(3) 0.040(3) 0.033(3) -0.002(2) -0.002(2) 0.007(2)
C7 0.024(2) 0.030(3) 0.028(2) 0.001(2) -0.0023(19) 0.004(2)
C10 0.030(3) 0.035(3) 0.038(3) 0.008(2) -0.002(2) 0.005(2)
C11 0.041(3) 0.040(3) 0.045(3) 0.014(3) 0.010(3) 0.001(3)
C12 0.029(3) 0.045(3) 0.044(3) -0.002(3) 0.013(2) 0.004(2)
C13 0.033(3) 0.032(2) 0.034(3) 0.000(2) 0.005(3) 0.008(2)
C14 0.025(2) 0.024(2) 0.029(3) -0.005(2) -0.002(2) -0.0013(18)
C15 0.055(4) 0.058(4) 0.044(4) -0.005(3) 0.011(3) -0.017(3)
C16 0.043(4) 0.070(5) 0.067(5) -0.006(4) -0.002(4) -0.004(4)
C1A 0.037(3) 0.026(3) 0.032(3) 0.002(2) 0.000(2) -0.001(2)
C2A 0.042(3) 0.038(3) 0.048(3) 0.006(3) -0.004(3) 0.004(3)
C3A 0.069(5) 0.051(4) 0.053(4) 0.019(4) 0.009(4) -0.003(4)
C4A 0.062(5) 0.049(4) 0.068(5) 0.010(4) 0.013(4) -0.011(3)
C5A 0.047(4) 0.062(5) 0.071(5) -0.001(4) 0.001(4) -0.017(4)
C6A 0.039(3) 0.049(3) 0.049(4) 0.005(3) -0.003(3) -0.005(3)
C1B 0.027(3) 0.034(3) 0.038(3) 0.004(2) -0.003(2) 0.002(2)
C2B 0.039(4) 0.092(7) 0.068(5) -0.034(5) -0.015(4) 0.012(4)
C3B 0.049(4) 0.069(5) 0.055(4) -0.011(4) -0.014(3) 0.014(4)
C4B 0.035(4) 0.129(9) 0.072(6) -0.021(6) -0.026(4) 0.010(5)
C5B 0.047(6) 0.30(3) 0.123(11) -0.103(15) -0.032(7) 0.073(10)
C6B 0.040(5) 0.178(13) 0.080(7) -0.062(8) -0.011(4) 0.029(6)
C1C 0.042(3) 0.034(3) 0.037(3) -0.004(2) -0.003(3) 0.005(2)
C2C 0.139(10) 0.035(4) 0.078(6) 0.014(4) 0.046(7) 0.019(5)
C3C 0.195(15) 0.034(4) 0.082(7) 0.003(5) 0.034(9) 0.020(6)
C4C 0.121(9) 0.062(6) 0.067(6) -0.025(5) -0.017(6) 0.059(6)
C5C 0.058(5) 0.067(6) 0.085(6) -0.047(5) -0.002(4) 0.018(4)
C6C 0.041(4) 0.052(4) 0.061(4) -0.018(4) 0.012(3) 0.001(3)
C1D 0.027(2) 0.043(3) 0.027(2) -0.004(2) 0.0010(19) -0.006(2)
C2D 0.037(3) 0.064(4) 0.051(4) -0.004(4) 0.002(3) 0.006(3)
C3D 0.040(4) 0.127(9) 0.057(5) -0.001(5) 0.003(4) 0.030(5)
C4D 0.034(4) 0.171(13) 0.038(4) 0.004(6) -0.005(3) -0.009(6)
C5D 0.040(4) 0.116(9) 0.059(5) -0.021(5) -0.008(3) -0.029(5)
C6D 0.048(4) 0.061(5) 0.045(4) -0.012(3) -0.005(3) -0.021(3)
Cl1 0.0796(14) 0.0668(12) 0.0502(10) 0.0083(9) -0.0053(10) -0.0255(12)
O1 0.070(6) 0.097(7) 0.310(19) 0.051(10) 0.028(9) 0.013(5)
O2 0.090(6) 0.088(6) 0.160(10) 0.006(6) 0.013(6) -0.012(5)
O3 0.269(19) 0.180(13) 0.157(12) 0.085(11) 0.117(13) 0.120(14)
O4 0.140(10) 0.152(11) 0.165(11) -0.088(10) 0.025(9) -0.020(8)

loop_
_atom_type_symbol
_atom_type_description
_atom_type_scat_dispersion_real
_atom_type_scat_dispersion_imag
_atom_type_scat_source
C C 0.0033 0.0016 'International Tables Vol C Tables 4.2.6.8 and 6.1.1.4'
H H 0.0000 0.0000 'International Tables Vol C Tables 4.2.6.8 and 6.1.1.4'
N N 0.0061 0.0033 'International Tables Vol C Tables 4.2.6.8 and 6.1.1.4'
P P 0.1023 0.0942 'International Tables Vol C Tables 4.2.6.8 and 6.1.1.4'
Ag Ag -0.8971 1.1015 'International Tables Vol C Tables 4.2.6.8 and 6.1.1.4'
O O 0.0106 0.0060 'International Tables Vol C Tables 4.2.6.8 and 6.1.1.4'
Cl Cl 0.1484 0.1585 'International Tables Vol C Tables 4.2.6.8 and 6.1.1.4'

loop_
_geom_angle_atom_site_label_1
_geom_angle_atom_site_label_2
_geom_angle_atom_site_label_3
_geom_angle
_geom_angle_site_symmetry_1
_geom_angle_site_symmetry_3
N1 Ag1 P1 103.22(18) . .
N1 Ag1 P2 96.68(16) . .
P1 Ag1 P2 148.71(5) . .
C1B P1 C1A 105.3(3) . .
C1B P1 C1 105.2(3) . .
C1A P1 C1 107.3(3) . .
C1B P1 Ag1 116.0(2) . .
C1A P1 Ag1 103.48(19) . .
C1 P1 Ag1 118.58(18) . .
C1C P2 C1D 105.4(3) . .
C1C P2 C8 103.8(3) . 4_565
C1D P2 C8 109.0(3) . 4_565
C1C P2 Ag1 119.8(2) . .
C1D P2 Ag1 98.77(18) . .
C8 P2 Ag1 119.00(18) 4_565 .
C15 N1 Ag1 165.6(7) . .
C14 C1 C2 118.5(5) . .
C14 C1 P1 116.8(4) . .
C2 C1 P1 124.8(4) . .
C3 C2 C1 122.9(5) . .
C3 C2 C7 116.8(5) . .
C1 C2 C7 120.2(5) . .
C4 C3 C2 122.3(5) . .
C3 C4 C5 120.9(5) . .
C6 C5 C4 118.9(6) . .
C5 C6 C7 122.2(6) . .
C6 C7 C8 121.3(5) . .
C6 C7 C2 118.7(5) . .
C8 C7 C2 119.8(5) . .
C9 C8 C7 118.1(5) . .
C9 C8 P2 118.4(4) . 4_465
C7 C8 P2 123.4(4) . 4_465
C8 C9 C14 121.9(5) . .
C8 C9 C10 120.3(5) . .
C14 C9 C10 117.8(5) . .
C11 C10 C9 121.5(5) . .
C10 C11 C12 120.7(6) . .
C13 C12 C11 120.8(5) . .
C12 C13 C14 121.0(5) . .
C9 C14 C1 119.8(5) . .
C9 C14 C13 118.2(5) . .
C1 C14 C13 121.9(5) . .
N1 C15 C16 176.6(9) . .
C2A C1A C6A 119.3(6) . .
C2A C1A P1 122.1(5) . .
C6A C1A P1 118.4(5) . .
C1A C2A C3A 119.9(7) . .
C4A C3A C2A 119.9(8) . .
C5A C4A C3A 120.6(8) . .
C4A C5A C6A 120.6(8) . .
C1A C6A C5A 119.6(7) . .
C6B C1B C2B 115.4(7) . .
C6B C1B P1 119.9(6) . .
C2B C1B P1 124.7(5) . .
C1B C2B C3B 122.5(8) . .
C4B C3B C2B 120.1(8) . .
C5B C4B C3B 116.7(8) . .
C4B C5B C6B 124.2(10) . .
C1B C6B C5B 120.6(10) . .
C2C C1C C6C 118.8(7) . .
C2C C1C P2 120.1(6) . .
C6C C1C P2 121.1(5) . .
C1C C2C C3C 118.5(10) . .
C4C C3C C2C 121.5(10) . .
C5C C4C C3C 118.6(8) . .
C4C C5C C6C 122.7(10) . .
C5C C6C C1C 119.7(8) . .
C6D C1D C2D 118.4(6) . .
C6D C1D P2 123.7(6) . .
C2D C1D P2 117.6(5) . .
C1D C2D C3D 119.4(8) . .
C4D C3D C2D 120.5(10) . .
C5D C4D C3D 120.9(8) . .
C4D C5D C6D 120.3(9) . .
C1D C6D C5D 120.5(9) . .
O3 Cl1 O2 124.4(12) . .
O3 Cl1 O1 112.6(10) . .
O2 Cl1 O1 111.9(7) . .
O3 Cl1 O4 91.8(10) . .
O2 Cl1 O4 99.5(7) . .
O1 Cl1 O4 113.5(9) . .

loop_
_geom_bond_atom_site_label_1
_geom_bond_atom_site_label_2
_geom_bond_distance
_geom_bond_site_symmetry_2
Ag1 N1 2.393(7) .
Ag1 P1 2.4954(15) .
Ag1 P2 2.5035(14) .
P1 C1B 1.801(6) .
P1 C1A 1.810(6) .
P1 C1 1.852(5) .
P2 C1C 1.800(7) .
P2 C1D 1.812(6) .
P2 C8 1.835(6) 4_565
N1 C15 1.115(10) .
C1 C14 1.425(8) .
C1 C2 1.434(7) .
C2 C3 1.421(8) .
C2 C7 1.441(7) .
C3 C4 1.354(9) .
C4 C5 1.420(9) .
C5 C6 1.350(9) .
C6 C7 1.426(8) .
C7 C8 1.427(7) .
C8 C9 1.411(7) .
C8 P2 1.835(6) 4_465
C9 C14 1.422(7) .
C9 C10 1.448(8) .
C10 C11 1.341(9) .
C11 C12 1.391(9) .
C12 C13 1.364(9) .
C13 C14 1.433(7) .
C15 C16 1.462(11) .
C1A C2A 1.382(9) .
C1A C6A 1.389(9) .
C2A C3A 1.403(10) .
C3A C4A 1.367(13) .
C4A C5A 1.356(13) .
C5A C6A 1.396(11) .
C1B C6B 1.340(11) .
C1B C2B 1.368(11) .
C2B C3B 1.377(11) .
C3B C4B 1.347(13) .
C4B C5B 1.305(17) .
C5B C6B 1.373(15) .
C1C C2C 1.381(12) .
C1C C6C 1.400(10) .
C2C C3C 1.426(14) .
C3C C4C 1.361(19) .
C4C C5C 1.343(17) .
C5C C6C 1.377(11) .
C1D C6D 1.377(9) .
C1D C2D 1.384(11) .
C2D C3D 1.403(11) .
C3D C4D 1.347(18) .
C4D C5D 1.331(18) .
C5D C6D 1.396(11) .
Cl1 O3 1.298(12) .
Cl1 O2 1.362(9) .
Cl1 O1 1.386(10) .
Cl1 O4 1.508(11) .
